data_4502471
loop_
_publ_author_name
'Li, Shun-Li'
'Tan, Ke'
'Lan, Ya-Qian'
'Qin, Jun-Sheng'
'Li, Mei-Na'
'Du, Dong-Ying'
'Zang, Hong-Ying'
'Su, Zhong-Min'

_publ_section_title
;
 pH-Dependent Binary Metal&#x2212;Organic Compounds Assembled from
 Different Helical Units: Structural Variation and Supramolecular Isomers
;
_journal_issue 4
_journal_name_full 'Crystal Growth &amp; Design'
_journal_page_first 1699
_journal_paper_doi 10.1021/cg9012763
_journal_volume 10
_journal_year 2010
_chemical_formula_sum 'C26 H22 Cd N2 O7'
_chemical_formula_weight 586.86
_chemical_name_systematic
;
 ?
;
_space_group_IT_number 15
_symmetry_cell_setting monoclinic
_symmetry_space_group_name_Hall '-C 2yc'
_symmetry_space_group_name_H-M 'C 1 2/c 1'
_atom_sites_solution_hydrogens geom
_atom_sites_solution_primary direct
_atom_sites_solution_secondary difmap
_audit_creation_method SHELXL-97
_cell_angle_alpha 90.00
_cell_angle_beta 106.8830(10)
_cell_angle_gamma 90.00
_cell_formula_units_Z 8
_cell_length_a 47.6730(3)
_cell_length_b 6.7800(8)
_cell_length_c 16.1100(12)
_cell_measurement_temperature 293(2)
_cell_measurement_theta_max 28.29
_cell_measurement_theta_min 1.79
_cell_volume 4982.7(7)
_computing_cell_refinement 'SMART (Bruker, 1997)'
_computing_data_collection 'SMART (Bruker, 1997)'
_computing_data_reduction SAINT
_computing_molecular_graphics 'SHELXTL-PLUS (Sheldrick, 1990)'
_computing_publication_material SHELXL-97
_computing_structure_refinement 'SHELXL-97 (Sheldrick, 1997)'
_computing_structure_solution 'SHELXS-97(Sheldrick, 1997)'
_diffrn_ambient_temperature 293(2)
_diffrn_measured_fraction_theta_full 0.995
_diffrn_measured_fraction_theta_max 0.971
_diffrn_measurement_device_type 'Bruker APEX CCD area-detector'
_diffrn_measurement_method '\w scans'
_diffrn_radiation_monochromator graphite
_diffrn_radiation_source 'fine-focus sealed tube'
_diffrn_radiation_type MoK\a
_diffrn_radiation_wavelength 0.71069
_diffrn_reflns_av_R_equivalents 0.0245
_diffrn_reflns_av_sigmaI/netI 0.0309
_diffrn_reflns_limit_h_max 62
_diffrn_reflns_limit_h_min -61
_diffrn_reflns_limit_k_max 9
_diffrn_reflns_limit_k_min -8
_diffrn_reflns_limit_l_max 21
_diffrn_reflns_limit_l_min -16
_diffrn_reflns_number 14821
_diffrn_reflns_theta_full 25.00
_diffrn_reflns_theta_max 28.29
_diffrn_reflns_theta_min 1.79
_diffrn_standards_number 0
_exptl_absorpt_coefficient_mu 0.925
_exptl_absorpt_correction_T_max 0.779
_exptl_absorpt_correction_T_min 0.744
_exptl_absorpt_correction_type multi-scan
_exptl_absorpt_process_details 'SADABS(Sheldrick, 1996)'
_exptl_crystal_colour colorless
_exptl_crystal_density_diffrn 1.565
_exptl_crystal_density_method 'not measured'
_exptl_crystal_description block
_exptl_crystal_F_000 2368
_exptl_crystal_size_max 0.33
_exptl_crystal_size_mid 0.30
_exptl_crystal_size_min 0.27
_refine_diff_density_max 1.814
_refine_diff_density_min -0.945
_refine_diff_density_rms 0.135
_refine_ls_extinction_method none
_refine_ls_goodness_of_fit_ref 1.176
_refine_ls_hydrogen_treatment mixed
_refine_ls_matrix_type full
_refine_ls_number_parameters 301
_refine_ls_number_reflns 6000
_refine_ls_number_restraints 5
_refine_ls_restrained_S_all 1.176
_refine_ls_R_factor_all 0.0875
_refine_ls_R_factor_gt 0.0769
_refine_ls_shift/su_max 0.003
_refine_ls_shift/su_mean 0.000
_refine_ls_structure_factor_coef Fsqd
_refine_ls_weighting_details 'calc w=1/[\s^2^(Fo^2^)+(0.0478P)^2^+77.2739P] where P=(Fo^2^+2Fc^2^)/3'
_refine_ls_weighting_scheme calc
_refine_ls_wR_factor_gt 0.1845
_refine_ls_wR_factor_ref 0.1897
_reflns_number_gt 5115
_reflns_number_total 6000
_reflns_threshold_expression >2sigma(I)
_cod_data_source_file cg9012763_si_001.cif
_cod_data_source_block 4
_cod_depositor_comments
;
The following automatic conversions were performed:

'_symmetry_cell_setting' value 'Monoclinic' changed to 'monoclinic'
according to /home/saulius/struct/CIF-dictionaries/cif_core.dic
dictionary named 'cif_core.dic' version 2.4.2 from 2011-04-26.

Automatic conversion script
Id: cif_fix_values 1715 2011-07-08 13:25:40Z adriana 
;
_cod_original_sg_symbol_Hall -C2yc
_cod_original_sg_symbol_H-M C2/C
_cod_database_code 4502471

loop_
_symmetry_equiv_pos_as_xyz
'x, y, z'
'-x, y, -z+1/2'
'x+1/2, y+1/2, z'
'-x+1/2, y+1/2, -z+1/2'
'-x, -y, -z'
'x, -y, z-1/2'
'-x+1/2, -y+1/2, -z'
'x+1/2, -y+1/2, z-1/2'

loop_
_atom_site_label
_atom_site_type_symbol
_atom_site_fract_x
_atom_site_fract_y
_atom_site_fract_z
_atom_site_U_iso_or_equiv
_atom_site_adp_type
_atom_site_occupancy
_atom_site_symmetry_multiplicity
_atom_site_calc_flag
_atom_site_refinement_flags
C1 C 0.56834(14) -0.0374(10) 0.4554(4) 0.0379(14) Uani 1 1 d .
C2 C 0.54033(15) -0.1514(11) 0.4263(5) 0.0456(16) Uani 1 1 d .
C3 C 0.53984(16) -0.3567(11) 0.4202(6) 0.054(2) Uani 1 1 d .
H3 H 0.5574 -0.4266 0.4351 0.065 Uiso 1 1 calc R
C4 C 0.51371(15) -0.4566(11) 0.3925(5) 0.0517(19) Uani 1 1 d .
H4 H 0.5139 -0.5934 0.3888 0.062 Uiso 1 1 calc R
C5 C 0.48789(16) -0.3612(11) 0.3706(7) 0.062(2) Uani 1 1 d .
C6 C 0.4878(2) -0.1560(16) 0.3781(15) 0.177(10) Uani 1 1 d .
H6 H 0.4702 -0.0869 0.3635 0.213 Uiso 1 1 calc R
C7 C 0.5135(2) -0.0588(16) 0.4065(14) 0.171(10) Uani 1 1 d .
H7 H 0.5131 0.0773 0.4131 0.206 Uiso 1 1 calc R
C8 C 0.62977(16) 0.2395(12) 0.3074(5) 0.0484(18) Uani 1 1 d .
H8 H 0.6492 0.2190 0.3395 0.058 Uiso 1 1 calc R
C9 C 0.62352(16) 0.2701(13) 0.2188(5) 0.054(2) Uani 1 1 d .
H9 H 0.6383 0.2676 0.1919 0.065 Uiso 1 1 calc R
C10 C 0.59478(17) 0.3044(11) 0.1717(5) 0.0475(17) Uani 1 1 d .
H10 H 0.5899 0.3259 0.1122 0.057 Uiso 1 1 calc R
C11 C 0.57333(15) 0.3065(10) 0.2133(4) 0.0396(14) Uani 1 1 d .
C12 C 0.58178(14) 0.2731(10) 0.3015(4) 0.0357(13) Uani 1 1 d .
H12 H 0.5674 0.2750 0.3300 0.043 Uiso 1 1 calc R
C13 C 0.54172(15) 0.3534(11) 0.1676(5) 0.0445(16) Uani 1 1 d .
H13A H 0.5357 0.2906 0.1111 0.053 Uiso 1 1 calc R
H13B H 0.5292 0.3058 0.2012 0.053 Uiso 1 1 calc R
C14 C 0.65101(16) 0.2388(16) 0.6990(5) 0.061(2) Uani 1 1 d .
H14 H 0.6673 0.2435 0.6782 0.073 Uiso 1 1 calc R
C15 C 0.65540(17) 0.2674(17) 0.7868(5) 0.063(3) Uani 1 1 d .
C16 C 0.63142(18) 0.2573(15) 0.8179(5) 0.060(2) Uani 1 1 d .
H16 H 0.6337 0.2702 0.8770 0.072 Uiso 1 1 calc R
C17 C 0.60422(15) 0.2281(11) 0.7607(5) 0.0437(16) Uani 1 1 d .
H17 H 0.5877 0.2252 0.7801 0.052 Uiso 1 1 calc R
C18 C 0.60179(14) 0.2033(11) 0.6749(4) 0.0405(15) Uani 1 1 d .
H18 H 0.5832 0.1843 0.6366 0.049 Uiso 1 1 calc R
C19' C 0.6890(5) 0.247(3) 0.8512(13) 0.070(5) Uiso 0.50 1 d P
C19 C 0.6825(4) 0.373(3) 0.8450(11) 0.055(4) Uiso 0.50 1 d P
C20 C 0.71613(19) -0.2314(16) 0.6319(7) 0.057(4) Uiso 0.50 1 d PG
C21 C 0.7456(2) -0.2809(14) 0.6624(7) 0.067(5) Uiso 0.50 1 d PG
C22 C 0.76662(16) -0.1608(17) 0.6434(7) 0.048(3) Uiso 0.50 1 d PG
C23 C 0.7581(2) 0.0088(16) 0.5941(8) 0.063(4) Uiso 0.50 1 d PG
C24 C 0.7285(2) 0.0583(14) 0.5636(7) 0.064(5) Uiso 0.50 1 d PG
C25 C 0.70758(16) -0.0619(17) 0.5825(7) 0.049(4) Uani 0.50 1 d PGD
C20' C 0.7537(4) -0.131(2) 0.5730(11) 0.093(7) Uiso 0.50 1 d PG
C21' C 0.7734(3) -0.007(3) 0.6305(10) 0.077(5) Uiso 0.50 1 d PG
C22' C 0.7639(3) 0.172(2) 0.6546(10) 0.112(9) Uiso 0.50 1 d PG
C23' C 0.7347(4) 0.227(2) 0.6212(11) 0.102(8) Uiso 0.50 1 d PG
C24' C 0.7150(3) 0.104(3) 0.5637(11) 0.086(6) Uiso 0.50 1 d PGD
C25' C 0.7245(3) -0.075(2) 0.5397(10) 0.103(8) Uiso 0.50 1 d PG
C26' C 0.6832(4) 0.165(6) 0.533(2) 0.117(11) Uiso 0.50 1 d PD
C26 C 0.6756(2) -0.007(3) 0.5537(11) 0.051(4) Uiso 0.50 1 d PD
N1 N 0.62485(12) 0.2047(10) 0.6423(3) 0.0447(14) Uani 1 1 d .
N2 N 0.60948(12) 0.2380(9) 0.3485(3) 0.0379(12) Uani 1 1 d .
O1 O 0.59212(10) -0.1256(8) 0.4621(4) 0.0502(13) Uani 1 1 d .
O2 O 0.56729(11) 0.1423(8) 0.4697(3) 0.0482(12) Uani 1 1 d .
O3 O 0.46060(11) -0.4417(9) 0.3414(5) 0.079(2) Uani 1 1 d .
O4 O 0.6697(3) 0.162(2) 0.5146(9) 0.057(3) Uiso 0.50 1 d P
O5 O 0.6574(3) -0.1201(18) 0.5595(8) 0.060(3) Uiso 0.50 1 d P
O6 O 0.7054(2) 0.2637(17) 0.8220(7) 0.052(3) Uiso 0.50 1 d P
Cd1 Cd 0.620535(10) 0.17222(8) 0.49636(3) 0.03676(16) Uani 1 1 d .
O6' O 0.6960(3) 0.442(2) 0.8296(10) 0.083(4) Uiso 0.50 1 d P
O4' O 0.6753(4) 0.329(3) 0.5278(12) 0.106(5) Uiso 0.50 1 d P
O5' O 0.6658(4) 0.041(3) 0.5087(11) 0.086(4) Uiso 0.50 1 d P
O1W O 0.62245(16) 0.5291(9) 0.5084(4) 0.0696(17) Uani 1 1 d D
H1B H 0.6116(18) 0.631(9) 0.495(7) 0.104 Uiso 1 1 d D
H1A H 0.6385(12) 0.562(14) 0.545(6) 0.104 Uiso 1 1 d D

loop_
_atom_site_aniso_label
_atom_site_aniso_U_11
_atom_site_aniso_U_22
_atom_site_aniso_U_33
_atom_site_aniso_U_23
_atom_site_aniso_U_13
_atom_site_aniso_U_12
C1 0.037(3) 0.041(4) 0.034(3) 0.001(3) 0.007(3) -0.005(3)
C2 0.032(3) 0.038(4) 0.061(4) -0.002(3) 0.004(3) -0.001(3)
C3 0.031(3) 0.043(4) 0.078(5) -0.005(4) 0.003(3) -0.001(3)
C4 0.037(4) 0.035(4) 0.076(5) -0.008(4) 0.005(3) -0.003(3)
C5 0.031(4) 0.035(4) 0.107(7) -0.005(4) 0.001(4) -0.006(3)
C6 0.035(5) 0.038(5) 0.41(3) -0.014(10) -0.008(10) -0.002(4)
C7 0.034(5) 0.036(5) 0.39(3) -0.008(10) -0.022(9) -0.004(4)
C8 0.036(4) 0.059(5) 0.054(4) 0.014(4) 0.019(3) 0.011(3)
C9 0.040(4) 0.070(5) 0.059(4) 0.015(4) 0.026(3) 0.014(4)
C10 0.056(4) 0.047(4) 0.043(4) 0.001(3) 0.021(3) 0.009(3)
C11 0.037(3) 0.036(3) 0.042(3) 0.000(3) 0.006(3) 0.004(3)
C12 0.035(3) 0.035(3) 0.039(3) 0.004(3) 0.015(3) 0.007(3)
C13 0.041(4) 0.040(4) 0.047(4) 0.002(3) 0.004(3) 0.007(3)
C14 0.035(4) 0.109(7) 0.041(4) -0.005(4) 0.015(3) -0.028(4)
C15 0.042(4) 0.116(8) 0.032(3) -0.011(4) 0.012(3) -0.030(5)
C16 0.055(5) 0.090(7) 0.034(4) 0.000(4) 0.011(3) -0.020(5)
C17 0.041(4) 0.050(4) 0.046(4) 0.004(3) 0.022(3) -0.006(3)
C18 0.031(3) 0.046(4) 0.043(3) 0.008(3) 0.009(3) -0.012(3)
C25 0.036(7) 0.079(11) 0.028(6) -0.003(7) 0.003(5) 0.000(7)
N1 0.038(3) 0.061(4) 0.033(3) 0.002(3) 0.007(2) -0.015(3)
N2 0.033(3) 0.041(3) 0.038(3) 0.005(2) 0.008(2) 0.005(2)
O1 0.032(2) 0.045(3) 0.068(3) 0.001(2) 0.007(2) -0.006(2)
O2 0.038(3) 0.050(3) 0.054(3) 0.000(2) 0.008(2) -0.006(2)
O3 0.029(3) 0.041(3) 0.147(6) -0.002(4) -0.003(3) -0.008(2)
Cd1 0.0272(2) 0.0442(3) 0.0353(2) -0.0008(2) 0.00345(17) 0.0016(2)
O1W 0.084(5) 0.047(3) 0.068(4) -0.011(3) 0.007(3) 0.005(3)

loop_
_atom_type_symbol
_atom_type_description
_atom_type_scat_dispersion_real
_atom_type_scat_dispersion_imag
_atom_type_scat_source
C C 0.0033 0.0016 'International Tables Vol C Tables 4.2.6.8 and 6.1.1.4'
H H 0.0000 0.0000 'International Tables Vol C Tables 4.2.6.8 and 6.1.1.4'
N N 0.0061 0.0033 'International Tables Vol C Tables 4.2.6.8 and 6.1.1.4'
O O 0.0106 0.0060 'International Tables Vol C Tables 4.2.6.8 and 6.1.1.4'
Cd Cd -0.8075 1.2024 'International Tables Vol C Tables 4.2.6.8 and 6.1.1.4'

loop_
_geom_angle_atom_site_label_1
_geom_angle_atom_site_label_2
_geom_angle_atom_site_label_3
_geom_angle
_geom_angle_site_symmetry_1
_geom_angle_site_symmetry_3
O2 C1 O1 122.3(6) . .
O2 C1 C2 118.9(6) . .
O1 C1 C2 118.8(6) . .
C7 C2 C3 116.3(7) . .
C7 C2 C1 121.4(7) . .
C3 C2 C1 122.2(6) . .
C4 C3 C2 120.7(7) . .
C4 C3 H3 119.7 . .
C2 C3 H3 119.7 . .
C5 C4 C3 121.5(7) . .
C5 C4 H4 119.2 . .
C3 C4 H4 119.2 . .
C4 C5 O3 127.4(7) . .
C4 C5 C6 118.8(8) . .
O3 C5 C6 113.8(7) . .
C7 C6 C5 119.4(10) . .
C7 C6 H6 120.3 . .
C5 C6 H6 120.3 . .
C6 C7 C2 123.2(10) . .
C6 C7 H7 118.4 . .
C2 C7 H7 118.4 . .
N2 C8 C9 123.2(7) . .
N2 C8 H8 118.4 . .
C9 C8 H8 118.4 . .
C10 C9 C8 118.3(7) . .
C10 C9 H9 120.8 . .
C8 C9 H9 120.8 . .
C11 C10 C9 119.5(7) . .
C11 C10 H10 120.2 . .
C9 C10 H10 120.2 . .
C10 C11 C12 117.7(6) . .
C10 C11 C13 122.9(6) . .
C12 C11 C13 119.4(6) . .
N2 C12 C11 123.9(6) . .
N2 C12 H12 118.1 . .
C11 C12 H12 118.1 . .
O3 C13 C11 107.3(6) 2_665 .
O3 C13 H13A 110.2 2_665 .
C11 C13 H13A 110.2 . .
O3 C13 H13B 110.2 2_665 .
C11 C13 H13B 110.2 . .
H13A C13 H13B 108.5 . .
N1 C14 C15 123.9(7) . .
N1 C14 H14 118.0 . .
C15 C14 H14 118.0 . .
C16 C15 C14 118.1(7) . .
C16 C15 C19 116.2(9) . .
C14 C15 C19 122.8(9) . .
C16 C15 C19' 121.8(10) . .
C14 C15 C19' 117.7(10) . .
C17 C16 C15 119.1(7) . .
C17 C16 H16 120.5 . .
C15 C16 H16 120.5 . .
C18 C17 C16 119.0(7) . .
C18 C17 H17 120.5 . .
C16 C17 H17 120.5 . .
N1 C18 C17 123.7(6) . .
N1 C18 H18 118.2 . .
C17 C18 H18 118.2 . .
O6 C19' O6' 61.6(14) . .
C19 C19' C15 67.2(19) . .
O6 C19' C15 115.7(18) . .
O6' C19' C15 91.3(14) . .
O6' C19 C19' 106(3) . .
O6' C19 O6 62.6(16) . .
O6' C19 C15 129(2) . .
C19' C19 C15 80(2) . .
O6 C19 C15 99.8(12) . .
C21 C20 C25 120.0 . .
C21 C20 C25' 89.4(5) . .
C20 C21 C22 120.0 . .
C20 C21 C20' 90.6(5) . .
C21' C22 C20' 75.6(11) . .
C21' C22 O6 97.0(10) . 4_646
C20' C22 O6 130.1(13) . 4_646
C20' C22 C23 45.5(8) . .
O6 C22 C23 128.6(9) 4_646 .
C21' C22 C21 147.6(9) . .
C20' C22 C21 96.2(9) . .
O6 C22 C21 111.4(9) 4_646 .
C23 C22 C21 120.0 . .
C21' C22 O6' 52.1(8) . 4_646
C20' C22 O6' 111.8(12) . 4_646
O6 C22 O6' 45.0(7) 4_646 4_646
C23 C22 O6' 85.7(8) . 4_646
C21 C22 O6' 151.3(8) . 4_646
C21' C23 C20' 100.0(16) . .
C21' C23 C24 155.0(16) . .
C20' C23 C24 91.1(10) . .
C21' C23 C22 54.2(14) . .
C20' C23 C22 54.0(11) . .
C24 C23 C22 120.0 . .
C21' C23 C22' 69.8(12) . .
C20' C23 C22' 157.8(15) . .
C24 C23 C22' 91.7(9) . .
C22 C23 C22' 106.2(10) . .
C21' C23 C25' 149.6(16) . .
C20' C23 C25' 55.6(7) . .
C22 C23 C25' 95.5(7) . .
C22' C23 C25' 125.2(10) . .
C21' C23 C23' 113.1(15) . .
C20' C23 C23' 134.8(11) . .
C24 C23 C23' 47.1(7) . .
C22 C23 C23' 125.7(7) . .
C25' C23 C23' 81.8(6) . .
C24' C24 C25' 109.1(19) . .
C24' C24 C23 157.5(18) . .
C25' C24 C23 88.8(10) . .
C24' C24 C25 63.1(17) . .
C25' C24 C25 58.3(12) . .
C23 C24 C25 120.0 . .
C24' C24 C23' 70.7(14) . .
C25' C24 C23' 164.1(16) . .
C23 C24 C23' 88.3(9) . .
C25 C24 C23' 110.3(10) . .
C24' C24 C20' 157.2(19) . .
C25' C24 C20' 53.4(7) . .
C25 C24 C20' 94.1(6) . .
C23' C24 C20' 121.5(10) . .
C24' C24 C22' 113.0(17) . .
C25' C24 C22' 131.2(11) . .
C23 C24 C22' 45.3(7) . .
C25 C24 C22' 124.1(7) . .
C20' C24 C22' 79.0(6) . .
C25' C25 C20 97.6(9) . .
C24' C25 C20 146.2(8) . .
C24 C25 C20 120.0 . .
C25' C25 C26 128.8(13) . .
C24' C25 C26 92.1(10) . .
C24 C25 C26 121.1(10) . .
C20 C25 C26 118.9(10) . .
C25' C25 C26' 104.2(14) . .
C24' C25 C26' 50.7(10) . .
C24 C25 C26' 80.3(11) . .
C20 C25 C26' 157.7(11) . .
C23 C20' C22 80.4(13) . .
C22 C20' C21' 51.7(11) . .
C23 C20' C25' 87.8(8) . .
C22 C20' C25' 128.6(11) . .
C21' C20' C25' 120.0 . .
C23 C20' C24 53.4(7) . .
C22 C20' C24 112.3(11) . .
C21' C20' C24 85.9(6) . .
C23 C20' C21 108.5(13) . .
C22 C20' C21 46.9(7) . .
C21' C20' C21 93.7(9) . .
C25' C20' C21 92.2(8) . .
C24 C20' C21 100.2(8) . .
C23 C21' C22 90.7(15) . .
C23 C21' C22' 77.5(12) . .
C22 C21' C22' 128.4(11) . .
C23 C21' C20' 45.4(12) . .
C22 C21' C20' 52.7(10) . .
C22' C21' C20' 120.0 . .
C23 C21' O6' 160(2) . 4_646
C22 C21' O6' 90.2(12) . 4_646
C22' C21' O6' 116.8(13) . 4_646
C20' C21' O6' 123.2(13) . 4_646
C23 C21' O6 132.5(18) . 4_646
C22 C21' O6 46.7(7) . 4_646
C22' C21' O6 141.6(10) . 4_646
C20' C21' O6 87.3(10) . 4_646
C23' C22' C21' 120.0 . .
C23' C22' C23 88.4(6) . .
C23' C22' C24 45.4(5) . .
C21' C22' C24 74.8(5) . .
C22' C23' C24' 120.0 . .
C22' C23' C24 91.5(6) . .
C22' C23' C23 46.9(5) . .
C24' C23' C23 73.5(4) . .
C24 C24' C25 86.0(17) . .
C24 C24' C23' 80.1(14) . .
C25 C24' C23' 124.6(11) . .
C25 C24' C25' 54.3(10) . .
C23' C24' C25' 120.0 . .
C24 C24' C26' 160(3) . .
C25 C24' C26' 89.7(18) . .
C23' C24' C26' 118.1(19) . .
C25' C24' C26' 121.7(19) . .
C24 C24' C26 132(2) . .
C25 C24' C26 49.2(7) . .
C23' C24' C26 136.2(11) . .
C25' C24' C26 91.4(10) . .
C25 C25' C24' 56.6(11) . .
C24 C25' C20' 92.2(9) . .
C25 C25' C20' 124.0(11) . .
C24' C25' C20' 120.0 . .
C24 C25' C23 55.6(7) . .
C25 C25' C23 111.6(11) . .
C24' C25' C23 84.1(6) . .
C24 C25' C20 105.1(14) . .
C24' C25' C20 96.1(9) . .
C20' C25' C20 87.8(8) . .
C23 C25' C20 99.2(8) . .
O4 C26' O4' 74(3) . .
O5' C26' O4' 118.3(19) . .
O4 C26' C26 77(4) . .
O4' C26' C26 140(2) . .
O4 C26' C24' 161(6) . .
O5' C26' C24' 118(3) . .
O4' C26' C24' 124(3) . .
C26 C26' C24' 90.1(19) . .
O4 C26' C25 126(5) . .
O5' C26' C25 82(2) . .
O4' C26' C25 157(3) . .
C26 C26' C25 50.5(11) . .
O5' C26 O5 95.0(19) . .
O5' C26 C26' 63(2) . .
O5 C26 C26' 150.9(13) . .
O5 C26 O4 123.4(12) . .
O5' C26 C25 130(2) . .
O5 C26 C25 121.0(14) . .
C26' C26 C25 88.1(11) . .
O4 C26 C25 115.2(13) . .
O5' C26 C24' 102(2) . .
O5 C26 C24' 159.7(13) . .
C26' C26 C24' 49.4(8) . .
O4 C26 C24' 76.8(11) . .
C14 N1 C18 116.2(6) . .
C14 N1 Cd1 120.1(5) . .
C18 N1 Cd1 123.6(4) . .
C8 N2 C12 117.4(6) . .
C8 N2 Cd1 122.2(5) . .
C12 N2 Cd1 120.4(4) . .
C1 O1 Cd1 93.1(4) . .
C1 O2 Cd1 91.0(4) . .
C5 O3 C13 118.2(6) . 2_645
C26' O4 O5' 104(5) . .
C26' O4 O4' 75(4) . .
O5' O4 O4' 176(2) . .
C26' O4 C26 75(4) . .
O4' O4 C26 139.5(18) . .
C26' O4 Cd1 159(4) . .
O5' O4 Cd1 80.1(17) . .
O4' O4 Cd1 99.5(14) . .
C26 O4 Cd1 99.2(10) . .
C26 O5 Cd1 84.5(9) . .
O5' O5 Cd1 59.5(8) . .
C19' O6 O6' 74.5(16) . .
C19' O6 C22 129(2) . 4_656
O6' O6 C22 86.4(18) . 4_656
C22 O6 C19 114.6(19) 4_656 .
C19' O6 C21' 107(2) . 4_656
O6' O6 C21' 50(2) . 4_656
C19 O6 C21' 80(2) . 4_656
O4 Cd1 O5' 21.2(5) . .
O4 Cd1 N1 95.0(4) . .
O5' Cd1 N1 98.4(4) . .
O4 Cd1 N2 93.2(4) . .
O5' Cd1 N2 95.2(4) . .
N1 Cd1 N2 161.7(2) . .
O4 Cd1 O1 119.6(4) . .
O5' Cd1 O1 98.5(5) . .
N1 Cd1 O1 101.1(2) . .
N2 Cd1 O1 88.9(2) . .
O4 Cd1 O1W 90.4(4) . .
O5' Cd1 O1W 111.6(5) . .
N1 Cd1 O1W 80.4(2) . .
N2 Cd1 O1W 83.3(2) . .
O1 Cd1 O1W 149.4(2) . .
O4 Cd1 O2 173.0(4) . .
O5' Cd1 O2 152.1(5) . .
N1 Cd1 O2 88.15(19) . .
N2 Cd1 O2 85.51(18) . .
O1 Cd1 O2 53.55(18) . .
O1W Cd1 O2 96.3(2) . .
O4 Cd1 O5 52.0(5) . .
O5' Cd1 O5 34.1(5) . .
N1 Cd1 O5 80.1(3) . .
N2 Cd1 O5 117.6(3) . .
O1 Cd1 O5 74.2(3) . .
O1W Cd1 O5 135.2(3) . .
O2 Cd1 O5 122.8(3) . .
C19 O6' O6 80.3(18) . .
C19 O6' C21' 136(2) . 4_656
O6 O6' C21' 86(3) . 4_656
C19' O6' C21' 113(2) . 4_656
C19 O6' C22 118(2) . 4_656
O6 O6' C22 48.6(13) . 4_656
C19' O6' C22 82.7(14) . 4_656
C26 O5' O4 104(3) . .
C26 O5' C26' 79(2) . .
C26 O5' O5 52.2(16) . .
O4 O5' O5 138(2) . .
C26' O5' O5 128(2) . .
C26 O5' Cd1 121.4(18) . .
O4 O5' Cd1 78.7(17) . .
C26' O5' Cd1 108.2(17) . .
O5 O5' Cd1 86.4(9) . .
Cd1 O1W H1B 141(7) . .
Cd1 O1W H1A 109(7) . .
H1B O1W H1A 109(9) . .

loop_
_geom_bond_atom_site_label_1
_geom_bond_atom_site_label_2
_geom_bond_distance
_geom_bond_site_symmetry_2
C1 O2 1.244(9) .
C1 O1 1.258(8) .
C1 C2 1.496(9) .
C2 C7 1.376(12) .
C2 C3 1.394(10) .
C3 C4 1.374(10) .
C3 H3 0.9300 .
C4 C5 1.344(10) .
C4 H4 0.9300 .
C5 O3 1.363(9) .
C5 C6 1.397(13) .
C6 C7 1.349(13) .
C6 H6 0.9300 .
C7 H7 0.9300 .
C8 N2 1.321(8) .
C8 C9 1.387(11) .
C8 H8 0.9300 .
C9 C10 1.380(11) .
C9 H9 0.9300 .
C10 C11 1.376(10) .
C10 H10 0.9300 .
C11 C12 1.378(9) .
C11 C13 1.507(9) .
C12 N2 1.339(8) .
C12 H12 0.9300 .
C13 O3 1.398(9) 2_665
C13 H13A 0.9700 .
C13 H13B 0.9700 .
C14 N1 1.334(9) .
C14 C15 1.382(10) .
C14 H14 0.9300 .
C15 C16 1.377(11) .
C15 C19 1.536(19) .
C15 C19' 1.64(2) .
C16 C17 1.370(10) .
C16 H16 0.9300 .
C17 C18 1.365(10) .
C17 H17 0.9300 .
C18 N1 1.348(8) .
C18 H18 0.9300 .
C19' C19 0.90(2) .
C19' O6 1.03(2) .
C19' O6' 1.43(3) .
C19 O6' 0.89(2) .
C19 O6 1.45(2) .
C20 C21 1.3900 .
C20 C25 1.3900 .
C20 C25' 1.96(2) .
C21 C22 1.3900 .
C21 C20' 1.891(19) .
C22 C21' 1.13(2) .
C22 C20' 1.141(19) .
C22 O6 1.386(13) 4_646
C22 C23 1.3900 .
C22 O6' 1.843(18) 4_646
C23 C21' 0.800(15) .
C23 C20' 1.006(16) .
C23 C24 1.3900 .
C23 C22' 1.446(17) .
C23 C25' 1.683(15) .
C23 C23' 1.978(16) .
C24 C24' 0.716(15) .
C24 C25' 0.980(18) .
C24 C25 1.3900 .
C24 C23' 1.451(18) .
C24 C20' 1.731(15) .
C24 C22' 2.035(16) .
C25 C25' 1.21(2) .
C25 C24' 1.24(2) .
C25 C26 1.506(9) .
C25 C26' 1.95(3) .
C20' C21' 1.3900 .
C20' C25' 1.3900 .
C21' C22' 1.3900 .
C21' O6' 1.454(19) 4_646
C21' O6 1.890(18) 4_646
C22' C23' 1.3900 .
C23' C24' 1.3900 .
C24' C25' 1.3900 .
C24' C26' 1.509(10) .
C24' C26 1.99(2) .
C26' O4 0.63(2) .
C26' O5' 1.16(4) .
C26' O4' 1.17(4) .
C26' C26 1.29(4) .
C26 O5' 0.810(19) .
C26 O5 1.181(18) .
C26 O4 1.30(2) .
N1 Cd1 2.311(6) .
N2 Cd1 2.328(5) .
O1 Cd1 2.405(5) .
O2 Cd1 2.457(5) .
O3 C13 1.398(9) 2_645
O4 O5' 0.839(19) .
O4 O4' 1.17(2) .
O4 Cd1 2.276(14) .
O5 O5' 1.49(2) .
O5 Cd1 2.649(12) .
O6 O6' 1.306(19) .
O6 C22 1.39(4) 4_656
O6 C21' 1.89(6) 4_656
Cd1 O5' 2.287(17) .
Cd1 O1W 2.427(6) .
O6' C21' 1.45(6) 4_656
O6' C22 1.84(4) 4_656
O1W H1B 0.85(7) .
O1W H1A 0.85(8) .

loop_
_geom_hbond_atom_site_label_D
_geom_hbond_atom_site_label_H
_geom_hbond_atom_site_label_A
_geom_hbond_distance_DH
_geom_hbond_distance_HA
_geom_hbond_distance_DA
_geom_hbond_angle_DHA
_geom_hbond_site_symmetry_A
O1W H1B O1 0.85(7) 1.89(7) 2.739(8) 172(11) 1_565
O1W H1A O5 0.85(8) 2.32(9) 2.884(14) 124(8) 1_565

loop_
_geom_torsion_atom_site_label_1
_geom_torsion_atom_site_label_2
_geom_torsion_atom_site_label_3
_geom_torsion_atom_site_label_4
_geom_torsion
_geom_torsion_site_symmetry_1
_geom_torsion_site_symmetry_4
O2 C1 C2 C7 6.9(15) . .
O1 C1 C2 C7 -171.1(12) . .
O2 C1 C2 C3 -171.1(8) . .
O1 C1 C2 C3 10.8(12) . .
C7 C2 C3 C4 2.5(17) . .
C1 C2 C3 C4 -179.4(7) . .
C2 C3 C4 C5 -0.2(15) . .
C3 C4 C5 O3 179.2(10) . .
C3 C4 C5 C6 -1.2(19) . .
C4 C5 C6 C7 0(3) . .
O3 C5 C6 C7 179.8(18) . .
C5 C6 C7 C2 2(3) . .
C3 C2 C7 C6 -4(3) . .
C1 C2 C7 C6 178.3(18) . .
N2 C8 C9 C10 1.3(14) . .
C8 C9 C10 C11 -0.3(13) . .
C9 C10 C11 C12 -0.2(11) . .
C9 C10 C11 C13 176.7(7) . .
C10 C11 C12 N2 -0.3(11) . .
C13 C11 C12 N2 -177.3(6) . .
C10 C11 C13 O3 -78.9(9) . 2_665
C12 C11 C13 O3 97.9(8) . 2_665
N1 C14 C15 C16 1.0(17) . .
N1 C14 C15 C19 -158.8(12) . .
N1 C14 C15 C19' 163.5(12) . .
C14 C15 C16 C17 -2.8(16) . .
C19 C15 C16 C17 158.4(11) . .
C19' C15 C16 C17 -164.5(12) . .
C15 C16 C17 C18 2.1(14) . .
C16 C17 C18 N1 0.4(12) . .
C16 C15 C19' C19 -90(2) . .
C14 C15 C19' C19 108(2) . .
C16 C15 C19' O6 -176.9(17) . .
C14 C15 C19' O6 21(3) . .
C19 C15 C19' O6 -87(3) . .
C16 C15 C19' O6' -118.1(14) . .
C14 C15 C19' O6' 80.1(15) . .
C19 C15 C19' O6' -28.2(16) . .
O6 C19' C19 O6' -13(3) . .
C15 C19' C19 O6' -128(2) . .
O6' C19' C19 O6 13(3) . .
C15 C19' C19 O6 -114.9(17) . .
O6 C19' C19 C15 114.9(17) . .
O6' C19' C19 C15 128(2) . .
C16 C15 C19 O6' -148(2) . .
C14 C15 C19 O6' 12(3) . .
C19' C15 C19 O6' 103(3) . .
C16 C15 C19 C19' 109(2) . .
C14 C15 C19 C19' -91(2) . .
C16 C15 C19 O6 149.0(11) . .
C14 C15 C19 O6 -50.8(17) . .
C19' C15 C19 O6 40.4(16) . .
C25 C20 C21 C22 0.0 . .
C25' C20 C21 C22 23.1(5) . .
C25 C20 C21 C20' -23.3(5) . .
C25' C20 C21 C20' -0.2(5) . .
C20 C21 C22 C21' 31.5(19) . .
C20' C21 C22 C21' 72.8(18) . .
C20 C21 C22 C20' -41.3(8) . .
C20 C21 C22 O6 -178.9(10) . 4_646
C20' C21 C22 O6 -137.6(13) . 4_646
C20 C21 C22 C23 0.0 . .
C20' C21 C22 C23 41.3(8) . .
C20 C21 C22 O6' 150.9(18) . 4_646
C20' C21 C22 O6' -168(2) . 4_646
C20' C22 C23 C21' -142(3) . .
O6 C22 C23 C21' -30.4(18) 4_646 .
C21 C22 C23 C21' 151(2) . .
O6' C22 C23 C21' -15.6(17) 4_646 .
C21' C22 C23 C20' 142(3) . .
O6 C22 C23 C20' 111.8(17) 4_646 .
C21 C22 C23 C20' -66.9(12) . .
O6' C22 C23 C20' 126.6(15) 4_646 .
C21' C22 C23 C24 -151(2) . .
C20' C22 C23 C24 66.9(12) . .
O6 C22 C23 C24 178.7(12) 4_646 .
C21 C22 C23 C24 0.0 . .
O6' C22 C23 C24 -166.4(8) 4_646 .
C21' C22 C23 C22' -49.2(14) . .
C20' C22 C23 C22' 168.7(17) . .
O6 C22 C23 C22' -79.6(12) 4_646 .
C21 C22 C23 C22' 101.7(10) . .
O6' C22 C23 C22' -64.7(10) 4_646 .
C21' C22 C23 C25' -178(2) . .
C20' C22 C23 C25' 39.6(9) . .
O6 C22 C23 C25' 151.4(13) 4_646 .
C21 C22 C23 C25' -27.3(7) . .
O6' C22 C23 C25' 166.2(11) 4_646 .
C21' C22 C23 C23' -94.4(19) . .
C20' C22 C23 C23' 123.4(14) . .
O6 C22 C23 C23' -124.8(12) 4_646 .
C21 C22 C23 C23' 56.5(8) . .
O6' C22 C23 C23' -110.0(10) 4_646 .
C21' C23 C24 C24' 23(6) . .
C20' C23 C24 C24' 140(5) . .
C22 C23 C24 C24' 92(4) . .
C22' C23 C24 C24' -18(4) . .
C25' C23 C24 C24' 143(5) . .
C23' C23 C24 C24' -21(4) . .
C21' C23 C24 C25' -121(4) . .
C20' C23 C24 C25' -3.6(9) . .
C22 C23 C24 C25' -51.8(12) . .
C22' C23 C24 C25' -161.6(14) . .
C23' C23 C24 C25' -164.3(16) . .
C21' C23 C24 C25 -69(3) . .
C20' C23 C24 C25 48.1(11) . .
C22 C23 C24 C25 0.0 . .
C22' C23 C24 C25 -109.9(10) . .
C25' C23 C24 C25 51.8(12) . .
C23' C23 C24 C25 -112.6(10) . .
C21' C23 C24 C23' 44(3) . .
C20' C23 C24 C23' 160.7(14) . .
C22 C23 C24 C23' 112.6(10) . .
C22' C23 C24 C23' 2.7(6) . .
C25' C23 C24 C23' 164.3(16) . .
C21' C23 C24 C20' -117(4) . .
C22 C23 C24 C20' -48.1(11) . .
C22' C23 C24 C20' -158.0(15) . .
C25' C23 C24 C20' 3.6(9) . .
C23' C23 C24 C20' -160.7(14) . .
C21' C23 C24 C22' 41(3) . .
C20' C23 C24 C22' 158.0(15) . .
C22 C23 C24 C22' 109.9(10) . .
C25' C23 C24 C22' 161.6(14) . .
C23' C23 C24 C22' -2.7(6) . .
C24' C24 C25 C25' 138(3) . .
C23 C24 C25 C25' -67.4(12) . .
C23' C24 C25 C25' -167.5(16) . .
C20' C24 C25 C25' -41.7(9) . .
C22' C24 C25 C25' -121.2(14) . .
C25' C24 C25 C24' -138(3) . .
C23 C24 C25 C24' 155(2) . .
C23' C24 C25 C24' 54.4(15) . .
C20' C24 C25 C24' -180(2) . .
C22' C24 C25 C24' 100.7(19) . .
C24' C24 C25 C20 -155(2) . .
C25' C24 C25 C20 67.4(12) . .
C23 C24 C25 C20 0.0 . .
C23' C24 C25 C20 -100.2(10) . .
C20' C24 C25 C20 25.7(6) . .
C22' C24 C25 C20 -53.8(8) . .
C24' C24 C25 C26 22.7(19) . .
C25' C24 C25 C26 -115.4(17) . .
C23 C24 C25 C26 177.2(11) . .
C23' C24 C25 C26 77.1(13) . .
C20' C24 C25 C26 -157.1(12) . .
C22' C24 C25 C26 123.4(12) . .
C24' C24 C25 C26' 15(2) . .
C25' C24 C25 C26' -122.7(18) . .
C23 C24 C25 C26' 170.0(13) . .
C23' C24 C25 C26' 69.8(14) . .
C20' C24 C25 C26' -164.3(14) . .
C22' C24 C25 C26' 116.2(14) . .
C21 C20 C25 C25' 39.9(7) . .
C21 C20 C25 C24' -23.4(18) . .
C25' C20 C25 C24' -63.3(17) . .
C21 C20 C25 C24 0.0 . .
C25' C20 C25 C24 -39.9(7) . .
C21 C20 C25 C26 -177.3(11) . .
C25' C20 C25 C26 142.8(14) . .
C21 C20 C25 C26' -153(3) . .
C25' C20 C25 C26' 167(3) . .
C21' C23 C20' C22 30(2) . .
C24 C23 C20' C22 -127.2(7) . .
C22' C23 C20' C22 -30(4) . .
C25' C23 C20' C22 -129.7(10) . .
C23' C23 C20' C22 -107.2(15) . .
C24 C23 C20' C21' -157.5(17) . .
C22 C23 C20' C21' -30(2) . .
C22' C23 C20' C21' -60(3) . .
C25' C23 C20' C21' -160.0(14) . .
C23' C23 C20' C21' -138(3) . .
C21' C23 C20' C25' 160.0(14) . .
C24 C23 C20' C25' 2.6(7) . .
C22 C23 C20' C25' 129.7(10) . .
C22' C23 C20' C25' 100(4) . .
C23' C23 C20' C25' 22.5(16) . .
C21' C23 C20' C24 157.5(17) . .
C22 C23 C20' C24 127.2(7) . .
C22' C23 C20' C24 97(4) . .
C25' C23 C20' C24 -2.6(7) . .
C23' C23 C20' C24 20.0(14) . .
C21' C23 C20' C21 68(2) . .
C24 C23 C20' C21 -89.0(9) . .
C22 C23 C20' C21 38.1(6) . .
C22' C23 C20' C21 8(4) . .
C25' C23 C20' C21 -91.6(10) . .
C23' C23 C20' C21 -69.1(19) . .
C21' C22 C20' C23 -21.4(14) . .
O6 C22 C20' C23 -108.4(15) 4_646 .
C21 C22 C20' C23 126.7(8) . .
O6' C22 C20' C23 -59.6(15) 4_646 .
O6 C22 C20' C21' -87.0(14) 4_646 .
C23 C22 C20' C21' 21.4(14) . .
C21 C22 C20' C21' 148.1(10) . .
O6' C22 C20' C21' -38.2(9) 4_646 .
C21' C22 C20' C25' -100.7(11) . .
O6 C22 C20' C25' 172.3(11) 4_646 .
C23 C22 C20' C25' -79.3(11) . .
C21 C22 C20' C25' 47.4(13) . .
O6' C22 C20' C25' -138.9(12) 4_646 .
C21' C22 C20' C24 -65.1(13) . .
O6 C22 C20' C24 -152.2(12) 4_646 .
C23 C22 C20' C24 -43.7(6) . .
C21 C22 C20' C24 83.0(11) . .
O6' C22 C20' C24 -103.3(13) 4_646 .
C21' C22 C20' C21 -148.1(10) . .
O6 C22 C20' C21 124.9(16) 4_646 .
C23 C22 C20' C21 -126.7(8) . .
O6' C22 C20' C21 173.7(11) 4_646 .
C24' C24 C20' C23 -140(5) . .
C25' C24 C20' C23 175.5(12) . .
C25 C24 C20' C23 -139.7(9) . .
C23' C24 C20' C23 -22.8(16) . .
C22' C24 C20' C23 -15.7(11) . .
C24' C24 C20' C22 -82(5) . .
C25' C24 C20' C22 -126.4(14) . .
C23 C24 C20' C22 58.1(11) . .
C25 C24 C20' C22 -81.6(13) . .
C23' C24 C20' C22 35.3(18) . .
C22' C24 C20' C22 42.4(13) . .
C24' C24 C20' C21' -128(5) . .
C25' C24 C20' C21' -172.0(9) . .
C23 C24 C20' C21' 12.6(10) . .
C25 C24 C20' C21' -127.1(7) . .
C23' C24 C20' C21' -10.2(11) . .
C22' C24 C20' C21' -3.2(3) . .
C24' C24 C20' C25' 44(4) . .
C23 C24 C20' C25' -175.5(12) . .
C25 C24 C20' C25' 44.8(12) . .
C23' C24 C20' C25' 161.7(19) . .
C22' C24 C20' C25' 168.8(12) . .
C24' C24 C20' C21 -35(5) . .
C25' C24 C20' C21 -78.9(14) . .
C23 C24 C20' C21 105.6(13) . .
C25 C24 C20' C21 -34.1(7) . .
C23' C24 C20' C21 82.8(13) . .
C22' C24 C20' C21 89.9(9) . .
C20 C21 C20' C23 88.7(12) . .
C22 C21 C20' C23 -56.5(11) . .
C20 C21 C20' C22 145.1(6) . .
C20 C21 C20' C21' 120.5(7) . .
C22 C21 C20' C21' -24.6(9) . .
C20 C21 C20' C25' 0.3(7) . .
C22 C21 C20' C25' -144.8(9) . .
C20 C21 C20' C24 34.0(7) . .
C22 C21 C20' C24 -111.1(11) . .
C20' C23 C21' C22 -30(2) . .
C24 C23 C21' C22 85(3) . .
C22' C23 C21' C22 129.3(11) . .
C25' C23 C21' C22 4(4) . .
C23' C23 C21' C22 118.3(11) . .
C20' C23 C21' C22' -159.6(13) . .
C24 C23 C21' C22' -44(3) . .
C22 C23 C21' C22' -129.3(11) . .
C25' C23 C21' C22' -126(3) . .
C23' C23 C21' C22' -11.0(7) . .
C24 C23 C21' C20' 115(4) . .
C22 C23 C21' C20' 30(2) . .
C22' C23 C21' C20' 159.6(13) . .
C25' C23 C21' C20' 34(2) . .
C23' C23 C21' C20' 149(2) . .
C20' C23 C21' O6' 62(7) . 4_646
C24 C23 C21' O6' 177(4) . 4_646
C22 C23 C21' O6' 93(6) . 4_646
C22' C23 C21' O6' -138(6) . 4_646
C25' C23 C21' O6' 96(7) . 4_646
C23' C23 C21' O6' -149(5) . 4_646
C20' C23 C21' O6 -7(3) . 4_646
C24 C23 C21' O6 108(3) . 4_646
C22 C23 C21' O6 23.2(13) . 4_646
C22' C23 C21' O6 152(2) . 4_646
C25' C23 C21' O6 27(5) . 4_646
C23' C23 C21' O6 141.5(16) . 4_646
C20' C22 C21' C23 26.9(19) . .
O6 C22 C21' C23 156.5(14) 4_646 .
C21 C22 C21' C23 -52(3) . .
O6' C22 C21' C23 160(2) 4_646 .
C20' C22 C21' C22' 101.4(12) . .
O6 C22 C21' C22' -128.9(11) 4_646 .
C23 C22 C21' C22' 74.6(13) . .
C21 C22 C21' C22' 23(3) . .
O6' C22 C21' C22' -125.2(18) 4_646 .
O6 C22 C21' C20' 129.7(12) 4_646 .
C23 C22 C21' C20' -26.9(19) . .
C21 C22 C21' C20' -78.7(18) . .
O6' C22 C21' C20' 133.3(12) 4_646 .
C20' C22 C21' O6' -133.3(12) . 4_646
O6 C22 C21' O6' -3.7(13) 4_646 4_646
C23 C22 C21' O6' -160(2) . 4_646
C21 C22 C21' O6' 148.0(16) . 4_646
C20' C22 C21' O6 -129.7(12) . 4_646
C23 C22 C21' O6 -156.5(14) . 4_646
C21 C22 C21' O6 152(2) . 4_646
O6' C22 C21' O6 3.7(13) 4_646 4_646
C22 C20' C21' C23 -141(3) . .
C25' C20' C21' C23 -23.2(16) . .
C24 C20' C21' C23 -18.0(14) . .
C21 C20' C21' C23 -118(2) . .
C23 C20' C21' C22 141(3) . .
C25' C20' C21' C22 117.5(14) . .
C24 C20' C21' C22 122.7(15) . .
C21 C20' C21' C22 22.8(8) . .
C23 C20' C21' C22' 23.2(16) . .
C22 C20' C21' C22' -117.5(14) . .
C25' C20' C21' C22' 0.0 . .
C24 C20' C21' C22' 5.2(6) . .
C21 C20' C21' C22' -94.7(8) . .
C23 C20' C21' O6' -159(3) . 4_646
C22 C20' C21' O6' 60.4(14) . 4_646
C25' C20' C21' O6' 177.8(16) . 4_646
C24 C20' C21' O6' -176.9(16) . 4_646
C21 C20' C21' O6' 83.1(14) . 4_646
C23 C20' C21' O6 175(2) . 4_646
C22 C20' C21' O6 34.1(9) . 4_646
C25' C20' C21' O6 151.6(10) . 4_646
C24 C20' C21' O6 156.8(11) . 4_646
C21 C20' C21' O6 56.9(7) . 4_646
C23 C21' C22' C23' 16.7(11) . .
C22 C21' C22' C23' -64.1(12) . .
C20' C21' C22' C23' 0.0 . .
O6' C21' C22' C23' -178.0(15) 4_646 .
O6 C21' C22' C23' -130.0(16) 4_646 .
C22 C21' C22' C23 -80.8(16) . .
C20' C21' C22' C23 -16.7(11) . .
O6' C21' C22' C23 165(2) 4_646 .
O6 C21' C22' C23 -147(2) 4_646 .
C23 C21' C22' C24 12.1(9) . .
C22 C21' C22' C24 -68.7(12) . .
C20' C21' C22' C24 -4.6(5) . .
O6' C21' C22' C24 177.4(15) 4_646 .
O6 C21' C22' C24 -134.6(16) 4_646 .
C21' C23 C22' C23' -165.6(10) . .
C20' C23 C22' C23' -100(4) . .
C24 C23 C22' C23' -2.8(7) . .
C22 C23 C22' C23' -124.8(7) . .
C25' C23 C22' C23' -15.8(11) . .
C20' C23 C22' C21' 66(3) . .
C24 C23 C22' C21' 162.8(13) . .
C22 C23 C22' C21' 40.8(12) . .
C25' C23 C22' C21' 150(2) . .
C23' C23 C22' C21' 165.6(10) . .
C21' C23 C22' C24 -162.8(13) . .
C20' C23 C22' C24 -97(4) . .
C22 C23 C22' C24 -122.0(3) . .
C25' C23 C22' C24 -13.0(10) . .
C23' C23 C22' C24 2.8(7) . .
C24' C24 C22' C23' -11.4(12) . .
C25' C24 C22' C23' -159(2) . .
C23 C24 C22' C23' 176.1(9) . .
C25 C24 C22' C23' -83.6(11) . .
C20' C24 C22' C23' -171.1(9) . .
C24' C24 C22' C21' 163.0(17) . .
C25' C24 C22' C21' 15.2(17) . .
C23 C24 C22' C21' -9.5(8) . .
C25 C24 C22' C21' 90.8(8) . .
C23' C24 C22' C21' 174.4(6) . .
C20' C24 C22' C21' 3.3(4) . .
C24' C24 C22' C23 172.5(18) . .
C25' C24 C22' C23 24.8(19) . .
C25 C24 C22' C23 100.3(8) . .
C23' C24 C22' C23 -176.1(9) . .
C20' C24 C22' C23 12.8(9) . .
C21' C22' C23' C24' 0.0 . .
C23 C22' C23' C24' 8.9(6) . .
C24 C22' C23' C24' 6.2(7) . .
C21' C22' C23' C24 -6.2(7) . .
C23 C22' C23' C24 2.7(6) . .
C21' C22' C23' C23 -8.9(6) . .
C24 C22' C23' C23 -2.7(6) . .
C24' C24 C23' C22' 168.8(11) . .
C25' C24 C23' C22' 77(5) . .
C23 C24 C23' C22' -2.8(7) . .
C25 C24 C23' C22' 118.7(7) . .
C20' C24 C23' C22' 10.2(11) . .
C25' C24 C23' C24' -92(6) . .
C23 C24 C23' C24' -171.6(16) . .
C25 C24 C23' C24' -50.2(15) . .
C20' C24 C23' C24' -159(2) . .
C22' C24 C23' C24' -168.8(11) . .
C24' C24 C23' C23 171.6(16) . .
C25' C24 C23' C23 79(5) . .
C25 C24 C23' C23 121.5(3) . .
C20' C24 C23' C23 13.0(9) . .
C22' C24 C23' C23 2.8(7) . .
C21' C23 C23' C22' 14.7(9) . .
C20' C23 C23' C22' 148(2) . .
C24 C23 C23' C22' 176.2(9) . .
C22 C23 C23' C22' 76.2(11) . .
C25' C23 C23' C22' 167.0(9) . .
C21' C23 C23' C24' -157.2(15) . .
C20' C23 C23' C24' -23.5(17) . .
C24 C23 C23' C24' 4.2(8) . .
C22 C23 C23' C24' -95.7(9) . .
C22' C23 C23' C24' -171.9(6) . .
C25' C23 C23' C24' -4.9(3) . .
C21' C23 C23' C24 -161.5(15) . .
C20' C23 C23' C24 -28(2) . .
C22 C23 C23' C24 -100.0(8) . .
C22' C23 C23' C24 -176.2(9) . .
C25' C23 C23' C24 -9.1(9) . .
C25' C24 C24' C25 37(2) . .
C23 C24 C24' C25 -104(4) . .
C23' C24 C24' C25 -126.1(10) . .
C20' C24 C24' C25 1(6) . .
C22' C24 C24' C25 -117.9(11) . .
C25' C24 C24' C23' 163.1(17) . .
C23 C24 C24' C23' 22(4) . .
C25 C24 C24' C23' 126.1(10) . .
C20' C24 C24' C23' 127(5) . .
C22' C24 C24' C23' 8.3(8) . .
C23 C24 C24' C25' -141(5) . .
C25 C24 C24' C25' -37(2) . .
C23' C24 C24' C25' -163.1(17) . .
C20' C24 C24' C25' -36(4) . .
C22' C24 C24' C25' -155(2) . .
C25' C24 C24' C26' -41(9) . .
C23 C24 C24' C26' 178(5) . .
C25 C24 C24' C26' -78(8) . .
C23' C24 C24' C26' 156(8) . .
C20' C24 C24' C26' -77(10) . .
C22' C24 C24' C26' 164(7) . .
C25' C24 C24' C26 17(4) . .
C23 C24 C24' C26 -124(4) . .
C25 C24 C24' C26 -19.7(16) . .
C23' C24 C24' C26 -146(2) . .
C20' C24 C24' C26 -19(7) . .
C22' C24 C24' C26 -137.5(18) . .
C25' C25 C24' C24 -29.5(19) . .
C20 C25 C24' C24 42(3) . .
C26 C25 C24' C24 -160.7(16) . .
C26' C25 C24' C24 -160(3) . .
C25' C25 C24' C23' -104.6(10) . .
C24 C25 C24' C23' -75.1(13) . .
C20 C25 C24' C23' -33(2) . .
C26 C25 C24' C23' 124.2(12) . .
C26' C25 C24' C23' 125(2) . .
C24 C25 C24' C25' 29.5(19) . .
C20 C25 C24' C25' 71.5(17) . .
C26 C25 C24' C25' -131.1(11) . .
C26' C25 C24' C25' -130.7(17) . .
C25' C25 C24' C26' 130.7(17) . .
C24 C25 C24' C26' 160(3) . .
C20 C25 C24' C26' -157.8(19) . .
C26 C25 C24' C26' -0.5(18) . .
C25' C25 C24' C26 131.1(11) . .
C24 C25 C24' C26 160.7(16) . .
C20 C25 C24' C26 -157(2) . .
C26' C25 C24' C26 0.5(18) . .
C22' C23' C24' C24 -12.9(13) . .
C23 C23' C24' C24 -6.1(12) . .
C22' C23' C24' C25 65.2(11) . .
C24 C23' C24' C25 78.1(16) . .
C23 C23' C24' C25 72.0(11) . .
C22' C23' C24' C25' 0.0 . .
C24 C23' C24' C25' 12.9(13) . .
C23 C23' C24' C25' 6.8(5) . .
C22' C23' C24' C26' 176(2) . .
C24 C23' C24' C26' -171(3) . .
C23 C23' C24' C26' -177(2) . .
C22' C23' C24' C26 129.9(15) . .
C24 C23' C24' C26 143(2) . .
C23 C23' C24' C26 136.7(15) . .
C24' C24 C25' C25 -39(3) . .
C23 C24 C25' C25 126.9(7) . .
C23' C24 C25' C25 48(5) . .
C20' C24 C25' C25 124.3(10) . .
C22' C24 C25' C25 109.6(13) . .
C23 C24 C25' C24' 166(2) . .
C25 C24 C25' C24' 39(3) . .
C23' C24 C25' C24' 87(6) . .
C20' C24 C25' C24' 163.4(17) . .
C22' C24 C25' C24' 149(3) . .
C24' C24 C25' C20' -163.4(17) . .
C23 C24 C25' C20' 2.6(7) . .
C25 C24 C25' C20' -124.3(10) . .
C23' C24 C25' C20' -77(5) . .
C22' C24 C25' C20' -14.7(16) . .
C24' C24 C25' C23 -166(2) . .
C25 C24 C25' C23 -126.9(7) . .
C23' C24 C25' C23 -79(5) . .
C20' C24 C25' C23 -2.6(7) . .
C22' C24 C25' C23 -17.3(13) . .
C24' C24 C25' C20 -75(2) . .
C23 C24 C25' C20 91.0(8) . .
C25 C24 C25' C20 -36.0(5) . .
C23' C24 C25' C20 12(6) . .
C20' C24 C25' C20 88.3(10) . .
C22' C24 C25' C20 73.6(17) . .
C24' C25 C25' C24 21.6(13) . .
C20 C25 C25' C24 -126.3(8) . .
C26 C25 C25' C24 96.6(17) . .
C26' C25 C25' C24 58.8(16) . .
C24 C25 C25' C24' -21.6(13) . .
C20 C25 C25' C24' -147.8(9) . .
C26 C25 C25' C24' 75.0(14) . .
C26' C25 C25' C24' 37.3(12) . .
C24' C25 C25' C20' 106.1(9) . .
C24 C25 C25' C20' 84.6(10) . .
C20 C25 C25' C20' -41.7(12) . .
C26 C25 C25' C20' -178.8(12) . .
C26' C25 C25' C20' 143.4(14) . .
C24' C25 C25' C23 66.8(12) . .
C24 C25 C25' C23 45.2(6) . .
C20 C25 C25' C23 -81.0(11) . .
C26 C25 C25' C23 141.8(14) . .
C26' C25 C25' C23 104.1(16) . .
C24' C25 C25' C20 147.8(9) . .
C24 C25 C25' C20 126.3(8) . .
C26 C25 C25' C20 -137.1(17) . .
C26' C25 C25' C20 -174.9(13) . .
C25 C24' C25' C24 -132(3) . .
C23' C24' C25' C24 -19(2) . .
C26' C24' C25' C24 164(4) . .
C26 C24' C25' C24 -167(3) . .
C24 C24' C25' C25 132(3) . .
C23' C24' C25' C25 113.1(12) . .
C26' C24' C25' C25 -63(2) . .
C26 C24' C25' C25 -34.8(8) . .
C24 C24' C25' C20' 19(2) . .
C25 C24' C25' C20' -113.1(12) . .
C23' C24' C25' C20' 0.0 . .
C26' C24' C25' C20' -176(2) . .
C26 C24' C25' C20' -147.9(11) . .
C24 C24' C25' C23 11.6(18) . .
C25 C24' C25' C23 -120.8(14) . .
C23' C24' C25' C23 -7.7(6) . .
C26' C24' C25' C23 176(2) . .
C26 C24' C25' C23 -155.6(12) . .
C24 C24' C25' C20 110(2) . .
C25 C24' C25' C20 -22.1(7) . .
C23' C24' C25' C20 91.0(8) . .
C26' C24' C25' C20 -85(2) . .
C26 C24' C25' C20 -56.9(8) . .
C23 C20' C25' C24 -3.6(9) . .
C22 C20' C25' C24 72.3(16) . .
C21' C20' C25' C24 9.3(10) . .
C21 C20' C25' C24 104.8(13) . .
C23 C20' C25' C25 -80.7(15) . .
C22 C20' C25' C25 -4.9(19) . .
C21' C20' C25' C25 -67.8(13) . .
C24 C20' C25' C25 -77.1(15) . .
C21 C20' C25' C25 27.7(13) . .
C23 C20' C25' C24' -12.9(9) . .
C22 C20' C25' C24' 63.0(13) . .
C21' C20' C25' C24' 0.0 . .
C24 C20' C25' C24' -9.3(10) . .
C21 C20' C25' C24' 95.5(8) . .
C22 C20' C25' C23 75.9(15) . .
C21' C20' C25' C23 12.9(9) . .
C24 C20' C25' C23 3.6(9) . .
C21 C20' C25' C23 108.4(13) . .
C23 C20' C25' C20 -108.7(13) . .
C22 C20' C25' C20 -32.8(13) . .
C21' C20' C25' C20 -95.7(8) . .
C24 C20' C25' C20 -105.0(14) . .
C21 C20' C25' C20 -0.2(5) . .
C21' C23 C25' C24 134(3) . .
C20' C23 C25' C24 175.6(11) . .
C22 C23 C25' C24 136.9(9) . .
C22' C23 C25' C24 22.6(17) . .
C23' C23 C25' C24 11.5(12) . .
C21' C23 C25' C25 77(4) . .
C20' C23 C25' C25 118.3(14) . .
C24 C23 C25' C25 -57.3(11) . .
C22 C23 C25' C25 79.6(13) . .
C22' C23 C25' C25 -34.7(19) . .
C23' C23 C25' C25 -45.8(14) . .
C21' C23 C25' C24' 127(3) . .
C20' C23 C25' C24' 168.8(8) . .
C24 C23 C25' C24' -6.8(11) . .
C22 C23 C25' C24' 130.1(7) . .
C22' C23 C25' C24' 15.8(11) . .
C23' C23 C25' C24' 4.7(3) . .
C21' C23 C25' C20' -42(3) . .
C24 C23 C25' C20' -175.6(11) . .
C22 C23 C25' C20' -38.7(11) . .
C22' C23 C25' C20' -152.9(18) . .
C23' C23 C25' C20' -164.1(11) . .
C21' C23 C25' C20 32(4) . .
C20' C23 C25' C20 73.6(13) . .
C24 C23 C25' C20 -102.0(13) . .
C22 C23 C25' C20 34.9(7) . .
C22' C23 C25' C20 -79.4(14) . .
C23' C23 C25' C20 -90.5(9) . .
C21 C20 C25' C24 -91.4(12) . .
C25 C20 C25' C24 54.8(11) . .
C21 C20 C25' C25 -146.2(6) . .
C21 C20 C25' C24' -119.7(7) . .
C25 C20 C25' C24' 26.6(9) . .
C21 C20 C25' C20' 0.3(6) . .
C25 C20 C25' C20' 146.5(9) . .
C21 C20 C25' C23 -34.7(8) . .
C25 C20 C25' C23 111.5(11) . .
C24 C24' C26' O4 31(21) . .
C25 C24' C26' O4 -47(16) . .
C23' C24' C26' O4 -177(15) . .
C25' C24' C26' O4 0(17) . .
C26 C24' C26' O4 -47(15) . .
C24 C24' C26' O5' 51(9) . .
C25 C24' C26' O5' -27(3) . .
C23' C24' C26' O5' -157(2) . .
C25' C24' C26' O5' 20(4) . .
C26 C24' C26' O5' -27.4(19) . .
C24 C24' C26' O4' -124(7) . .
C25 C24' C26' O4' 159(3) . .
C23' C24' C26' O4' 29(4) . .
C25' C24' C26' O4' -155(3) . .
C26 C24' C26' O4' 158(5) . .
C24 C24' C26' C26 78(8) . .
C25 C24' C26' C26 1(2) . .
C23' C24' C26' C26 -129.3(18) . .
C25' C24' C26' C26 47(3) . .
C24 C24' C26' C25 77(7) . .
C23' C24' C26' C25 -129.9(18) . .
C25' C24' C26' C25 46.4(13) . .
C26 C24' C26' C25 -1(2) . .
C25' C25 C26' O4 116(5) . .
C24' C25 C26' O4 163(6) . .
C24 C25 C26' O4 152(6) . .
C20 C25 C26' O4 -51(8) . .
C26 C25 C26' O4 -18(4) . .
C25' C25 C26' O5' 109.2(19) . .
C24' C25 C26' O5' 156(3) . .
C24 C25 C26' O5' 146.0(19) . .
C20 C25 C26' O5' -57(4) . .
C26 C25 C26' O5' -24.6(14) . .
C25' C25 C26' O4' -98(7) . .
C24' C25 C26' O4' -51(7) . .
C24 C25 C26' O4' -62(7) . .
C20 C25 C26' O4' 95(7) . .
C26 C25 C26' O4' 128(8) . .
C25' C25 C26' C26 133.8(18) . .
C24' C25 C26' C26 -179(3) . .
C24 C25 C26' C26 170.5(18) . .
C20 C25 C26' C26 -33(4) . .
C25' C25 C26' C24' -46.9(15) . .
C24 C25 C26' C24' -10.2(14) . .
C20 C25 C26' C24' 146(3) . .
C26 C25 C26' C24' 179(3) . .
O4 C26' C26 O5' 27(3) . .
O4' C26' C26 O5' 71(5) . .
C24' C26' C26 O5' -139(3) . .
C25 C26' C26 O5' -138(2) . .
O4 C26' C26 O5 -16(7) . .
O5' C26' C26 O5 -43(5) . .
O4' C26' C26 O5 27(9) . .
C24' C26' C26 O5 178(4) . .
C25 C26' C26 O5 179(5) . .
O5' C26' C26 O4 -27(3) . .
O4' C26' C26 O4 44(3) . .
C24' C26' C26 O4 -165(5) . .
C25 C26' C26 O4 -165(4) . .
O4 C26' C26 C25 165(4) . .
O5' C26' C26 C25 138(2) . .
O4' C26' C26 C25 -151(5) . .
C24' C26' C26 C25 -0.5(17) . .
O4 C26' C26 C24' 165(5) . .
O5' C26' C26 C24' 139(3) . .
O4' C26' C26 C24' -151(6) . .
C25 C26' C26 C24' 0.5(17) . .
C25' C25 C26 O5' -13(4) . .
C24' C25 C26 O5' 51(3) . .
C24 C25 C26 O5' 40(3) . .
C20 C25 C26 O5' -143(3) . .
C26' C25 C26 O5' 51(3) . .
C25' C25 C26 O5 116.8(19) . .
C24' C25 C26 O5 -178.7(17) . .
C24 C25 C26 O5 169.9(13) . .
C20 C25 C26 O5 -13(2) . .
C26' C25 C26 O5 -179(3) . .
C25' C25 C26 C26' -64(2) . .
C24' C25 C26 C26' 1(2) . .
C24 C25 C26 C26' -11(2) . .
C20 C25 C26 C26' 166.4(18) . .
C25' C25 C26 O4 -56(2) . .
C24' C25 C26 O4 8.3(17) . .
C24 C25 C26 O4 -3.1(18) . .
C20 C25 C26 O4 174.1(11) . .
C26' C25 C26 O4 8(2) . .
C25' C25 C26 C24' -64.5(14) . .
C24 C25 C26 C24' -11.5(10) . .
C20 C25 C26 C24' 165.8(14) . .
C26' C25 C26 C24' -1(2) . .
C24 C24' C26 O5' -116(3) . .
C25 C24' C26 O5' -142(2) . .
C23' C24' C26 O5' 117(2) . .
C25' C24' C26 O5' -105(2) . .
C26' C24' C26 O5' 37(3) . .
C24 C24' C26 O5 30(6) . .
C25 C24' C26 O5 3(4) . .
C23' C24' C26 O5 -97(4) . .
C25' C24' C26 O5 41(4) . .
C26' C24' C26 O5 -177(5) . .
C24 C24' C26 C26' -153(4) . .
C25 C24' C26 C26' -179(3) . .
C23' C24' C26 C26' 80(3) . .
C25' C24' C26 C26' -142(2) . .
C24 C24' C26 O4 -146(3) . .
C25 C24' C26 O4 -172.3(16) . .
C23' C24' C26 O4 87.1(16) . .
C25' C24' C26 O4 -134.6(11) . .
C26' C24' C26 O4 7(2) . .
C24 C24' C26 C25 26(2) . .
C23' C24' C26 C25 -100.6(16) . .
C25' C24' C26 C25 37.7(10) . .
C26' C24' C26 C25 179(3) . .
C15 C14 N1 C18 1.4(15) . .
C15 C14 N1 Cd1 177.5(8) . .
C17 C18 N1 C14 -2.1(12) . .
C17 C18 N1 Cd1 -178.1(6) . .
C9 C8 N2 C12 -1.8(12) . .
C9 C8 N2 Cd1 177.2(7) . .
C11 C12 N2 C8 1.3(11) . .
C11 C12 N2 Cd1 -177.7(5) . .
O2 C1 O1 Cd1 -2.8(7) . .
C2 C1 O1 Cd1 175.2(6) . .
O1 C1 O2 Cd1 2.7(7) . .
C2 C1 O2 Cd1 -175.3(6) . .
C4 C5 O3 C13 0.1(16) . 2_645
C6 C5 O3 C13 -179.5(13) . 2_645
O4' C26' O4 O5' -176(2) . .
C26 C26' O4 O5' -23(3) . .
C24' C26' O4 O5' 26(17) . .
C25 C26' O4 O5' -9(6) . .
O5' C26' O4 O4' 176(2) . .
C26 C26' O4 O4' 153(2) . .
C24' C26' O4 O4' -158(16) . .
C25 C26' O4 O4' 167(5) . .
O5' C26' O4 C26 23(3) . .
O4' C26' O4 C26 -153(2) . .
C24' C26' O4 C26 49(15) . .
C25 C26' O4 C26 14(3) . .
O5' C26' O4 Cd1 100(12) . .
O4' C26' O4 Cd1 -77(12) . .
C26 C26' O4 Cd1 76(12) . .
C24' C26' O4 Cd1 125(13) . .
C25 C26' O4 Cd1 90(12) . .
O5' C26 O4 C26' -140(5) . .
O5 C26 O4 C26' 171(4) . .
C25 C26 O4 C26' -17(4) . .
C24' C26 O4 C26' -11(4) . .
O5 C26 O4 O5' -49(3) . .
C26' C26 O4 O5' 140(5) . .
C25 C26 O4 O5' 124(3) . .
C24' C26 O4 O5' 129(3) . .
O5' C26 O4 O4' 177(4) . .
O5 C26 O4 O4' 128(3) . .
C26' C26 O4 O4' -43(4) . .
C25 C26 O4 O4' -60(3) . .
C24' C26 O4 O4' -54(3) . .
O5' C26 O4 Cd1 60(2) . .
O5 C26 O4 Cd1 10.9(19) . .
C26' C26 O4 Cd1 -160(4) . .
C25 C26 O4 Cd1 -176.3(10) . .
C24' C26 O4 Cd1 -170.9(8) . .
C26' C26 O5 O5' 38(4) . .
O4 C26 O5 O5' 28.4(16) . .
C25 C26 O5 O5' -144(3) . .
C24' C26 O5 O5' -146(6) . .
O5' C26 O5 Cd1 -37.7(19) . .
C26' C26 O5 Cd1 0(5) . .
O4 C26 O5 Cd1 -9.3(16) . .
C25 C26 O5 Cd1 178.3(14) . .
C24' C26 O5 Cd1 176(4) . .
C19 C19' O6 O6' 9(2) . .
C15 C19' O6 O6' 76.6(18) . .
C19 C19' O6 C22 81(3) . 4_656
O6' C19' O6 C22 72(2) . 4_656
C15 C19' O6 C22 148.7(19) . 4_656
O6' C19' O6 C19 -9(2) . .
C15 C19' O6 C19 68(2) . .
C19 C19' O6 C21' 47(3) . 4_656
O6' C19' O6 C21' 38.7(17) . 4_656
C15 C19' O6 C21' 115(2) . 4_656
O6' C19 O6 C19' 166(3) . .
C15 C19 O6 C19' -65(2) . .
C19' C19 O6 O6' -166(3) . .
C15 C19 O6 O6' 129(2) . .
O6' C19 O6 C22 43.9(19) . 4_656
C19' C19 O6 C22 -122(2) . 4_656
C15 C19 O6 C22 172.5(9) . 4_656
O6' C19 O6 C21' 31.6(17) . 4_656
C19' C19 O6 C21' -135(3) . 4_656
C15 C19 O6 C21' 160.3(13) . 4_656
C26' O4 Cd1 O5' -104(13) . .
O4' O4 Cd1 O5' -176(2) . .
C26 O4 Cd1 O5' -32.1(15) . .
C26' O4 Cd1 N1 -4(13) . .
O5' O4 Cd1 N1 100.2(16) . .
O4' O4 Cd1 N1 -75.8(12) . .
C26 O4 Cd1 N1 68.1(11) . .
C26' O4 Cd1 N2 160(13) . .
O5' O4 Cd1 N2 -96.1(16) . .
O4' O4 Cd1 N2 87.8(12) . .
C26 O4 Cd1 N2 -128.2(10) . .
C26' O4 Cd1 O1 -109(13) . .
O5' O4 Cd1 O1 -5.5(17) . .
O4' O4 Cd1 O1 178.4(11) . .
C26 O4 Cd1 O1 -37.6(11) . .
C26' O4 Cd1 O1W 77(13) . .
O5' O4 Cd1 O1W -179.4(16) . .
O4' O4 Cd1 O1W 4.6(12) . .
C26 O4 Cd1 O1W 148.5(10) . .
C26' O4 Cd1 O5 -77(13) . .
O5' O4 Cd1 O5 27.0(15) . .
O4' O4 Cd1 O5 -149.1(14) . .
C26 O4 Cd1 O5 -5.1(9) . .
C14 N1 Cd1 O4 9.6(8) . .
C18 N1 Cd1 O4 -174.6(7) . .
C14 N1 Cd1 O5' 30.7(9) . .
C18 N1 Cd1 O5' -153.5(8) . .
C14 N1 Cd1 N2 -106.9(9) . .
C18 N1 Cd1 N2 68.9(9) . .
C14 N1 Cd1 O1 131.1(7) . .
C18 N1 Cd1 O1 -53.1(6) . .
C14 N1 Cd1 O1W -79.9(7) . .
C18 N1 Cd1 O1W 95.9(6) . .
C14 N1 Cd1 O2 -176.6(7) . .
C18 N1 Cd1 O2 -0.8(6) . .
C14 N1 Cd1 O5 59.6(7) . .
C18 N1 Cd1 O5 -124.6(7) . .
C8 N2 Cd1 O4 5.4(7) . .
C12 N2 Cd1 O4 -175.7(6) . .
C8 N2 Cd1 O5' -15.8(8) . .
C12 N2 Cd1 O5' 163.2(7) . .
C8 N2 Cd1 N1 122.2(7) . .
C12 N2 Cd1 N1 -58.9(9) . .
C8 N2 Cd1 O1 -114.2(6) . .
C12 N2 Cd1 O1 64.7(5) . .
C8 N2 Cd1 O1W 95.4(6) . .
C12 N2 Cd1 O1W -85.7(5) . .
C8 N2 Cd1 O2 -167.7(6) . .
C12 N2 Cd1 O2 11.2(5) . .
C8 N2 Cd1 O5 -42.8(7) . .
C12 N2 Cd1 O5 136.1(6) . .
C1 O1 Cd1 O4 -176.9(5) . .
C1 O1 Cd1 O5' -178.9(6) . .
C1 O1 Cd1 N1 80.8(4) . .
C1 O1 Cd1 N2 -83.8(4) . .
C1 O1 Cd1 O1W -9.0(7) . .
C1 O1 Cd1 O2 1.5(4) . .
C1 O1 Cd1 O5 157.0(5) . .
C1 O2 Cd1 O5' -2.2(11) . .
C1 O2 Cd1 N1 -106.7(4) . .
C1 O2 Cd1 N2 90.5(4) . .
C1 O2 Cd1 O1 -1.5(4) . .
C1 O2 Cd1 O1W 173.2(4) . .
C1 O2 Cd1 O5 -29.8(5) . .
C26 O5 Cd1 O4 5.6(10) . .
O5' O5 Cd1 O4 -17.0(9) . .
C26 O5 Cd1 O5' 22.6(12) . .
C26 O5 Cd1 N1 -98.9(10) . .
O5' O5 Cd1 N1 -121.5(9) . .
C26 O5 Cd1 N2 76.4(10) . .
O5' O5 Cd1 N2 53.8(9) . .
C26 O5 Cd1 O1 156.5(10) . .
O5' O5 Cd1 O1 133.9(9) . .
C26 O5 Cd1 O1W -33.5(12) . .
O5' O5 Cd1 O1W -56.1(10) . .
C26 O5 Cd1 O2 179.9(9) . .
O5' O5 Cd1 O2 157.3(8) . .
C19' C19 O6' O6 10(2) . .
C15 C19 O6' O6 -80(2) . .
O6 C19 O6' C19' -10(2) . .
C15 C19 O6' C19' -90(3) . .
C19' C19 O6' C21' -64(5) . 4_656
O6 C19 O6' C21' -74(4) . 4_656
C15 C19 O6' C21' -154(4) . 4_656
C19' C19 O6' C22 -22(3) . 4_656
O6 C19 O6' C22 -32.3(17) . 4_656
C15 C19 O6' C22 -113(2) . 4_656
C19' O6 O6' C19 -9(2) . .
C22 O6 O6' C19 -140.8(18) 4_656 .
C21' O6 O6' C19 -138(2) 4_656 .
C22 O6 O6' C19' -132.1(17) 4_656 .
C19 O6 O6' C19' 9(2) . .
C21' O6 O6' C19' -129.0(17) 4_656 .
C19' O6 O6' C21' 129.0(17) . 4_656
C22 O6 O6' C21' -3.2(13) 4_656 4_656
C19 O6 O6' C21' 138(2) . 4_656
C19' O6 O6' C22 132.1(17) . 4_656
C19 O6 O6' C22 140.8(18) . 4_656
C21' O6 O6' C22 3.2(13) 4_656 4_656
O6 C19' O6' C19 166(3) . .
C15 C19' O6' C19 47(2) . .
C19 C19' O6' O6 -166(3) . .
C15 C19' O6' O6 -118.7(17) . .
C19 C19' O6' C21' 137(4) . 4_656
O6 C19' O6' C21' -57(3) . 4_656
C15 C19' O6' C21' -176(2) . 4_656
C19 C19' O6' C22 160(3) . 4_656
O6 C19' O6' C22 -34.1(15) . 4_656
C15 C19' O6' C22 -152.9(14) . 4_656
C26 O4 O4' C26' 43(4) . .
Cd1 O4 O4' C26' 160(4) . .
O5' C26' O4' O4 -3.1(19) . .
C26 C26' O4' O4 -44(3) . .
C24' C26' O4' O4 171(6) . .
C25 C26' O4' O4 -152(10) . .
O5 C26 O5' O4 141(2) . .
C26' C26 O5' O4 -20(2) . .
C25 C26 O5' O4 -81(3) . .
C24' C26 O5' O4 -51(2) . .
O5 C26 O5' C26' 160.5(19) . .
O4 C26 O5' C26' 20(2) . .
C25 C26 O5' C26' -61(3) . .
C24' C26 O5' C26' -30.8(19) . .
C26' C26 O5' O5 -160.5(19) . .
O4 C26 O5' O5 -141(2) . .
C25 C26 O5' O5 139(3) . .
C24' C26 O5' O5 168.7(18) . .
O5 C26 O5' Cd1 56(2) . .
C26' C26 O5' Cd1 -105(2) . .
O4 C26 O5' Cd1 -85(3) . .
C25 C26 O5' Cd1 -165.7(13) . .
C24' C26 O5' Cd1 -135.7(14) . .
C26' O4 O5' C26 39(5) . .
Cd1 O4 O5' C26 -120(2) . .
C26 O4 O5' C26' -39(5) . .
Cd1 O4 O5' C26' -159(4) . .
C26' O4 O5' O5 88(5) . .
C26 O4 O5' O5 48(2) . .
Cd1 O4 O5' O5 -72(3) . .
C26' O4 O5' Cd1 159(4) . .
C26 O4 O5' Cd1 120(2) . .
O4 C26' O5' C26 -141(5) . .
O4' C26' O5' C26 -137(4) . .
C24' C26' O5' C26 48(3) . .
C25 C26' O5' C26 31.3(16) . .
O4' C26' O5' O4 4(3) . .
C26 C26' O5' O4 141(5) . .
C24' C26' O5' O4 -171(6) . .
C25 C26' O5' O4 172(5) . .
O4 C26' O5' O5 -121(4) . .
O4' C26' O5' O5 -117(3) . .
C26 C26' O5' O5 19.6(18) . .
C24' C26' O5' O5 68(4) . .
C25 C26' O5' O5 51(2) . .
O4 C26' O5' Cd1 -21(4) . .
O4' C26' O5' Cd1 -17(4) . .
C26 C26' O5' Cd1 119.7(19) . .
C24' C26' O5' Cd1 168(2) . .
C25 C26' O5' Cd1 151.0(9) . .
Cd1 O5 O5' C26 135(2) . .
C26 O5 O5' O4 -66(3) . .
Cd1 O5 O5' O4 69(3) . .
C26 O5 O5' C26' -25(2) . .
Cd1 O5 O5' C26' 110(2) . .
C26 O5 O5' Cd1 -135(2) . .
O4 Cd1 O5' C26 100(3) . .
N1 Cd1 O5' C26 17(3) . .
N2 Cd1 O5' C26 -175(3) . .
O1 Cd1 O5' C26 -85(3) . .
O1W Cd1 O5' C26 100(3) . .
O2 Cd1 O5' C26 -85(3) . .
O5 Cd1 O5' C26 -41(2) . .
N1 Cd1 O5' O4 -82.3(16) . .
N2 Cd1 O5' O4 85.5(16) . .
O1 Cd1 O5' O4 175.1(15) . .
O1W Cd1 O5' O4 0.7(17) . .
O2 Cd1 O5' O4 175.7(11) . .
O5 Cd1 O5' O4 -140(2) . .
O4 Cd1 O5' C26' 11(2) . .
N1 Cd1 O5' C26' -71(2) . .
N2 Cd1 O5' C26' 97(2) . .
O1 Cd1 O5' C26' -174(2) . .
O1W Cd1 O5' C26' 12(2) . .
O2 Cd1 O5' C26' -173.0(19) . .
O5 Cd1 O5' C26' -129(2) . .
O4 Cd1 O5' O5 140(2) . .
N1 Cd1 O5' O5 58.1(8) . .
N2 Cd1 O5' O5 -134.1(8) . .
O1 Cd1 O5' O5 -44.5(8) . .
O1W Cd1 O5' O5 141.1(7) . .
O2 Cd1 O5' O5 -43.9(14) . .
